data_4086224
loop_
_publ_author_name
'Bayram, Melike'
'Bl\"aser, Dieter'
'W\"olper, Christoph'
'Schulz, Stephan'

_publ_contact_author
;
         Prof. Dr. Schulz, Stephan
         Fachbereich Chemie der
         Universit\"at Duisburg-Essen
         Campus Essen, Universit\"atsstr. 7
         D-45141 Essen, Germany
;
_publ_section_title
;
 Synthesis and X-ray Crystal Structure of Diimidosulfinate Transition
 Metal Complexes
;
_journal_issue 13
_journal_name_full Organometallics
_journal_page_first 3421
_journal_paper_doi 10.1021/acs.organomet.5b00407
_journal_volume 34
_journal_year 2015
_chemical_formula_sum 'C24 H72 N8 S4 Si8 Zn2'
_chemical_formula_weight 956.59
_space_group_crystal_system orthorhombic
_space_group_IT_number 61
_space_group_name_Hall '-P 2ac 2ab'
_space_group_name_H-M_alt 'P b c a'
_symmetry_space_group_name_Hall '-P 2ac 2ab'
_symmetry_space_group_name_H-M 'P b c a'
_atom_sites_solution_hydrogens geom
_atom_sites_solution_primary direct
_atom_sites_solution_secondary difmap
_audit_creation_method SHELXL-2014/7
_cell_angle_alpha 90
_cell_angle_beta 90
_cell_angle_gamma 90
_cell_formula_units_Z 4
_cell_length_a 19.1987(9)
_cell_length_b 12.6735(7)
_cell_length_c 20.0406(12)
_cell_measurement_reflns_used 9837
_cell_measurement_temperature 100(1)
_cell_measurement_theta_max 32.59
_cell_measurement_theta_min 2.662
_cell_volume 4876.2(5)
_computing_cell_refinement 'BRUKER D8 KAPPA APEX 2 (3.0-2009)'
_computing_data_collection 'BRUKER D8 KAPPA APEX 2 (3.0-2009)'
_computing_data_reduction 'BRUKER D8 KAPPA APEX 2 (3.0-2009)'
_computing_molecular_graphics 'BRUKER AXS SHELXTL (c) 2008 / Vers. 2008/4'
_computing_publication_material 'BRUKER AXS SHELXTL (c) 2008 / Vers. 2008/4'
_computing_structure_refinement 'SHELXL-2014/7 (Sheldrick, 2014)'
_computing_structure_solution 'BRUKER D8 KAPPA APEX 2 (3.0-2009)'
_diffrn_ambient_temperature 100(1)
_diffrn_detector_area_resol_mean 512
_diffrn_measured_fraction_theta_full 1.000
_diffrn_measured_fraction_theta_max 0.999
_diffrn_measurement_device_type
; 
 Bruker D8 KAPPA series II with APEX II area detector system
;
_diffrn_measurement_method
;
 Data collection strategy APEX 2/COSMO
;
_diffrn_radiation_monochromator 'Triumph Goebel mirror'
_diffrn_radiation_source 'fine-focus sealed tube'
_diffrn_radiation_type MoK\a
_diffrn_radiation_wavelength 0.71073
_diffrn_reflns_av_R_equivalents 0.0656
_diffrn_reflns_av_unetI/netI 0.0442
_diffrn_reflns_laue_measured_fraction_full 1.000
_diffrn_reflns_laue_measured_fraction_max 0.999
_diffrn_reflns_limit_h_max 21
_diffrn_reflns_limit_h_min -29
_diffrn_reflns_limit_k_max 19
_diffrn_reflns_limit_k_min -19
_diffrn_reflns_limit_l_max 30
_diffrn_reflns_limit_l_min -30
_diffrn_reflns_number 101171
_diffrn_reflns_point_group_measured_fraction_full 1.000
_diffrn_reflns_point_group_measured_fraction_max 0.999
_diffrn_reflns_theta_full 25.242
_diffrn_reflns_theta_max 33.206
_diffrn_reflns_theta_min 2.032
_exptl_absorpt_coefficient_mu 1.379
_exptl_absorpt_correction_T_max 0.75
_exptl_absorpt_correction_T_min 0.66
_exptl_absorpt_correction_type multi-scan
_exptl_absorpt_process_details
; 
 BRUKER AXS SMART APEX 2 Vers. 3.0-2009
 R.H. Blessing, Acta Cryst. (1995) A51 33-38 
;
_exptl_crystal_colour colourless
_exptl_crystal_density_diffrn 1.303
_exptl_crystal_description plate
_exptl_crystal_F_000 2032
_exptl_crystal_size_max 0.120
_exptl_crystal_size_mid 0.100
_exptl_crystal_size_min 0.050
_refine_diff_density_max 0.940
_refine_diff_density_min -0.439
_refine_diff_density_rms 0.094
_refine_ls_extinction_method none
_refine_ls_goodness_of_fit_ref 1.037
_refine_ls_hydrogen_treatment constr
_refine_ls_matrix_type full
_refine_ls_number_parameters 289
_refine_ls_number_reflns 9335
_refine_ls_number_restraints 0
_refine_ls_restrained_S_all 1.037
_refine_ls_R_factor_all 0.0739
_refine_ls_R_factor_gt 0.0371
_refine_ls_shift/su_max 0.003
_refine_ls_shift/su_mean 0.000
_refine_ls_structure_factor_coef Fsqd
_refine_ls_weighting_details 'w=1/[\s^2^(Fo^2^)+(0.0315P)^2^+3.9788P] where P=(Fo^2^+2Fc^2^)/3'
_refine_ls_weighting_scheme calc
_refine_ls_wR_factor_gt 0.0752
_refine_ls_wR_factor_ref 0.0880
_reflns_Friedel_coverage 0.000
_reflns_number_gt 6506
_reflns_number_total 9335
_reflns_threshold_expression 'I > 2\s(I)'
_cod_data_source_file om5b00407_si_002.cif
_cod_data_source_block mb_135m
_cod_database_code 4086224
_shelx_shelxl_version_number 2014/7
_shelx_space_group_comment
;
The symmetry employed for this shelxl refinement is uniquely defined
by the following loop, which should always be used as a source of
symmetry information in preference to the above space-group names.
They are only intended as comments.
;
_shelx_estimated_absorpt_t_min 0.852
_shelx_estimated_absorpt_t_max 0.934

loop_
_space_group_symop_operation_xyz
'x, y, z'
'-x+1/2, -y, z+1/2'
'-x, y+1/2, -z+1/2'
'x+1/2, -y+1/2, -z'
'-x, -y, -z'
'x-1/2, y, -z-1/2'
'x, -y-1/2, z-1/2'
'-x-1/2, y-1/2, z'

loop_
_atom_site_label
_atom_site_type_symbol
_atom_site_fract_x
_atom_site_fract_y
_atom_site_fract_z
_atom_site_U_iso_or_equiv
_atom_site_adp_type
_atom_site_occupancy
_atom_site_site_symmetry_order
_atom_site_calc_flag
_atom_site_refinement_flags_posn
_atom_site_refinement_flags_adp
_atom_site_refinement_flags_occupancy
_atom_site_disorder_assembly
_atom_site_disorder_group
Zn1 Zn 0.04657(2) 0.96884(2) 0.44518(2) 0.01299(6) Uani 0.8566(9) 1 d . . P A 1
S1 S -0.06525(2) 1.08704(4) 0.39654(2) 0.01236(9) Uani 0.8566(9) 1 d . . P A 1
S2 S -0.15714(3) 0.95362(4) 0.47674(2) 0.01406(10) Uani 0.8566(9) 1 d . . P A 1
N2 N -0.02432(10) 0.98177(14) 0.37394(9) 0.0143(3) Uani 0.8566(9) 1 d . . P A 1
Si2 Si -0.03501(10) 0.93122(18) 0.29303(8) 0.0173(2) Uani 0.8566(9) 1 d . . P A 1
C21 C 0.0389(2) 0.8396(3) 0.27631(19) 0.0244(6) Uani 0.8566(9) 1 d . . P A 1
H21A H 0.0825 0.8797 0.2747 0.037 Uiso 0.8566(9) 1 calc R U P A 1
H21B H 0.0315 0.8041 0.2334 0.037 Uiso 0.8566(9) 1 calc R U P A 1
H21C H 0.0415 0.7868 0.3120 0.037 Uiso 0.8566(9) 1 calc R U P A 1
C22 C -0.11894(14) 0.8585(2) 0.28451(14) 0.0318(6) Uani 0.8566(9) 1 d . . P A 1
H22A H -0.1199 0.7996 0.3162 0.048 Uiso 0.8566(9) 1 calc R U P A 1
H22B H -0.1233 0.8313 0.2389 0.048 Uiso 0.8566(9) 1 calc R U P A 1
H22C H -0.1578 0.9064 0.2939 0.048 Uiso 0.8566(9) 1 calc R U P A 1
C23 C -0.0313(4) 1.0403(7) 0.2295(3) 0.0314(13) Uani 0.8566(9) 1 d . . P A 1
H23A H -0.0704 1.0887 0.2366 0.047 Uiso 0.8566(9) 1 calc R U P A 1
H23B H -0.0342 1.0101 0.1846 0.047 Uiso 0.8566(9) 1 calc R U P A 1
H23C H 0.0127 1.0788 0.2343 0.047 Uiso 0.8566(9) 1 calc R U P A 1
N4 N -0.14526(10) 1.00781(14) 0.55185(8) 0.0154(3) Uani 0.8566(9) 1 d . . P A 1
Si4 Si -0.21026(6) 1.02079(18) 0.61077(10) 0.0174(2) Uani 0.8566(9) 1 d . . P A 1
Zn1A Zn 0.01717(10) 1.00044(13) 0.42777(8) 0.0164(4) Uani 0.1434(9) 1 d . . P A 2
S1A S -0.11580(16) 1.1142(2) 0.49951(15) 0.0165(6) Uani 0.1434(9) 1 d . . P A 2
S2A S -0.11959(16) 0.9366(2) 0.40755(16) 0.0185(7) Uani 0.1434(9) 1 d . . P A 2
N2A N -0.0459(6) 0.9619(9) 0.3606(6) 0.013(2) Uiso 0.1434(9) 1 d . . P A 2
Si2A Si -0.0471(6) 0.9308(11) 0.2773(5) 0.0207(16) Uani 0.1434(9) 1 d . . P A 2
C21A C 0.0250(14) 0.837(2) 0.2624(13) 0.034(7) Uiso 0.1434(9) 1 d . . P A 2
H11D H 0.0668 0.8619 0.2859 0.051 Uiso 0.1434(9) 1 calc R U P A 2
H11E H 0.0346 0.8334 0.2144 0.051 Uiso 0.1434(9) 1 calc R U P A 2
H11F H 0.0119 0.7675 0.2790 0.051 Uiso 0.1434(9) 1 calc R U P A 2
C22A C -0.1301(10) 0.8670(14) 0.2530(10) 0.035(4) Uiso 0.1434(9) 1 d . . P A 2
H10D H -0.1302 0.8545 0.2047 0.052 Uiso 0.1434(9) 1 calc R U P A 2
H10E H -0.1691 0.9131 0.2648 0.052 Uiso 0.1434(9) 1 calc R U P A 2
H10F H -0.1347 0.7996 0.2765 0.052 Uiso 0.1434(9) 1 calc R U P A 2
C23A C -0.034(3) 1.037(4) 0.220(2) 0.027(8) Uiso 0.1434(9) 1 d . . P A 2
H231 H -0.0448 1.1037 0.2425 0.041 Uiso 0.1434(9) 1 calc R U P A 2
H232 H -0.0645 1.0275 0.1817 0.041 Uiso 0.1434(9) 1 calc R U P A 2
H233 H 0.0147 1.0372 0.2057 0.041 Uiso 0.1434(9) 1 calc R U P A 2
N4A N -0.1177(6) 1.0295(9) 0.5600(5) 0.015(2) Uiso 0.1434(9) 1 d . . P A 2
Si4A Si -0.1898(4) 1.0234(12) 0.6126(7) 0.0243(18) Uani 0.1434(9) 1 d . . P A 2
N1 N -0.02385(8) 1.11348(11) 0.46792(8) 0.0187(3) Uani 1 1 d . . . . .
Si1 Si 0.00480(3) 1.24654(4) 0.47122(3) 0.01772(10) Uani 1 1 d . . . . .
C11 C 0.08000(12) 1.26423(18) 0.41333(12) 0.0344(5) Uani 1 1 d . . . . .
H11A H 0.1192 1.2211 0.4286 0.052 Uiso 1 1 calc R U . . .
H11B H 0.0938 1.3387 0.4127 0.052 Uiso 1 1 calc R U . . .
H11C H 0.0664 1.2423 0.3683 0.052 Uiso 1 1 calc R U . . .
C12 C 0.02999(13) 1.27816(18) 0.55764(11) 0.0330(5) Uani 1 1 d . . . . .
H12A H -0.0118 1.2814 0.5857 0.050 Uiso 1 1 calc R U . . .
H12B H 0.0538 1.3465 0.5586 0.050 Uiso 1 1 calc R U . . .
H12C H 0.0613 1.2234 0.5746 0.050 Uiso 1 1 calc R U . . .
C13 C -0.06542(11) 1.33962(15) 0.44502(12) 0.0296(4) Uani 1 1 d . . . . .
H13A H -0.0776 1.3264 0.3983 0.044 Uiso 1 1 calc R U . . .
H13B H -0.0489 1.4124 0.4499 0.044 Uiso 1 1 calc R U . . .
H13C H -0.1066 1.3289 0.4731 0.044 Uiso 1 1 calc R U . . .
N3 N -0.14748(8) 1.05317(12) 0.41970(8) 0.0172(3) Uani 1 1 d . . . . .
Si3 Si -0.22259(3) 1.11627(4) 0.38743(2) 0.01624(10) Uani 1 1 d . . . . .
C31 C -0.25854(11) 1.20960(17) 0.44954(11) 0.0302(4) Uani 1 1 d . . . . .
H31A H -0.2694 1.1716 0.4908 0.045 Uiso 1 1 calc R U . . .
H31B H -0.3011 1.2418 0.4318 0.045 Uiso 1 1 calc R U . . .
H31C H -0.2242 1.2648 0.4588 0.045 Uiso 1 1 calc R U . . .
C32 C -0.28897(10) 1.01292(16) 0.36944(10) 0.0248(4) Uani 1 1 d . . . . .
H32A H -0.2688 0.9593 0.3400 0.037 Uiso 1 1 calc R U . . .
H32B H -0.3293 1.0453 0.3476 0.037 Uiso 1 1 calc R U . . .
H32C H -0.3037 0.9798 0.4113 0.037 Uiso 1 1 calc R U . . .
C33 C -0.19779(11) 1.18924(18) 0.31046(10) 0.0273(4) Uani 1 1 d . . . . .
H33A H -0.1631 1.2432 0.3215 0.041 Uiso 1 1 calc R U . . .
H33B H -0.2391 1.2231 0.2914 0.041 Uiso 1 1 calc R U . . .
H33C H -0.1781 1.1399 0.2779 0.041 Uiso 1 1 calc R U . . .
C41 C -0.21979(11) 1.16097(17) 0.63795(11) 0.0295(4) Uani 1 1 d . . . . .
H41A H -0.1740 1.1894 0.6499 0.044 Uiso 1 1 calc R U . A 1
H41B H -0.2507 1.1644 0.6768 0.044 Uiso 1 1 calc R U . A 1
H41C H -0.2397 1.2027 0.6014 0.044 Uiso 1 1 calc R U . A 1
C42 C -0.29402(12) 0.96929(19) 0.57920(12) 0.0347(5) Uani 1 1 d . . . . .
H42A H -0.2877 0.8965 0.5638 0.052 Uiso 1 1 calc R U . A 1
H42B H -0.3100 1.0132 0.5420 0.052 Uiso 1 1 calc R U . A 1
H42C H -0.3287 0.9708 0.6151 0.052 Uiso 1 1 calc R U . A 1
C43 C -0.18239(13) 0.94128(19) 0.68545(10) 0.0338(5) Uani 1 1 d . . . . .
H43A H -0.1340 0.9584 0.6967 0.051 Uiso 1 1 calc R U . A 1
H43B H -0.1861 0.8659 0.6751 0.051 Uiso 1 1 calc R U . A 1
H43C H -0.2125 0.9581 0.7234 0.051 Uiso 1 1 calc R U . A 1

loop_
_atom_site_aniso_label
_atom_site_aniso_U_11
_atom_site_aniso_U_22
_atom_site_aniso_U_33
_atom_site_aniso_U_23
_atom_site_aniso_U_13
_atom_site_aniso_U_12
Zn1 0.01193(13) 0.01488(11) 0.01215(10) -0.00096(9) 0.00004(9) 0.00059(10)
S1 0.0119(2) 0.0127(2) 0.0125(2) -0.00056(16) -0.00005(15) -0.00008(15)
S2 0.0153(2) 0.0130(2) 0.0139(2) 0.00019(16) 0.00078(16) -0.00050(16)
N2 0.0132(9) 0.0149(8) 0.0147(8) -0.0039(6) -0.0007(7) 0.0015(7)
Si2 0.0183(6) 0.0200(4) 0.0136(6) -0.0037(5) -0.0006(4) 0.0013(4)
C21 0.0242(16) 0.0240(13) 0.0250(15) -0.0079(11) 0.0024(13) 0.0056(11)
C22 0.0267(13) 0.0441(15) 0.0247(13) -0.0144(11) -0.0031(10) -0.0056(11)
C23 0.044(3) 0.034(2) 0.0158(18) -0.0014(17) 0.0013(16) 0.0094(12)
N4 0.0125(9) 0.0207(8) 0.0131(7) -0.0016(6) 0.0002(6) -0.0012(7)
Si4 0.0151(6) 0.0214(4) 0.0156(3) -0.0014(3) 0.0040(5) 0.0008(6)
Zn1A 0.0149(9) 0.0159(7) 0.0182(7) -0.0006(6) 0.0000(6) 0.0013(6)
S1A 0.0178(15) 0.0159(13) 0.0158(13) -0.0022(10) 0.0007(10) -0.0004(10)
S2A 0.0176(15) 0.0154(13) 0.0225(15) -0.0008(11) 0.0009(11) 0.0009(11)
Si2A 0.023(4) 0.023(2) 0.016(4) -0.001(3) 0.003(2) 0.008(3)
Si4A 0.018(4) 0.030(3) 0.025(2) 0.000(2) 0.003(4) 0.007(4)
N1 0.0167(7) 0.0136(6) 0.0256(8) 0.0001(6) -0.0069(6) -0.0021(5)
Si1 0.0174(2) 0.0118(2) 0.0239(2) 0.00005(18) -0.00275(19) -0.00119(17)
C11 0.0283(12) 0.0292(11) 0.0457(13) -0.0051(10) 0.0074(9) -0.0070(9)
C12 0.0415(13) 0.0290(11) 0.0286(11) -0.0009(9) -0.0099(9) -0.0085(9)
C13 0.0295(11) 0.0164(8) 0.0428(12) -0.0003(8) -0.0092(9) 0.0039(7)
N3 0.0134(7) 0.0165(7) 0.0218(7) 0.0024(6) -0.0036(5) -0.0008(5)
Si3 0.0136(2) 0.0177(2) 0.0174(2) 0.00110(18) -0.00163(17) 0.00095(17)
C31 0.0241(11) 0.0298(10) 0.0366(11) -0.0058(9) -0.0004(8) 0.0083(8)
C32 0.0181(9) 0.0285(10) 0.0276(9) 0.0019(8) -0.0054(7) -0.0041(7)
C33 0.0201(10) 0.0348(11) 0.0270(10) 0.0095(8) -0.0040(7) -0.0038(8)
C41 0.0302(11) 0.0287(10) 0.0296(10) -0.0091(8) 0.0022(8) 0.0053(8)
C42 0.0350(13) 0.0342(12) 0.0351(11) -0.0050(10) 0.0013(9) -0.0031(9)
C43 0.0469(14) 0.0352(12) 0.0193(9) 0.0038(8) 0.0042(9) -0.0030(10)

loop_
_atom_type_symbol
_atom_type_description
_atom_type_scat_dispersion_real
_atom_type_scat_dispersion_imag
_atom_type_scat_source
C C 0.0033 0.0016 'International Tables Vol C Tables 4.2.6.8 and 6.1.1.4'
H H 0.0000 0.0000 'International Tables Vol C Tables 4.2.6.8 and 6.1.1.4'
N N 0.0061 0.0033 'International Tables Vol C Tables 4.2.6.8 and 6.1.1.4'
Si Si 0.0817 0.0704 'International Tables Vol C Tables 4.2.6.8 and 6.1.1.4'
S S 0.1246 0.1234 'International Tables Vol C Tables 4.2.6.8 and 6.1.1.4'
Zn Zn 0.2839 1.4301 'International Tables Vol C Tables 4.2.6.8 and 6.1.1.4'

loop_
_geom_angle_atom_site_label_1
_geom_angle_atom_site_label_2
_geom_angle_atom_site_label_3
_geom_angle
_geom_angle_site_symmetry_1
_geom_angle_site_symmetry_3
N4 Zn1 N2 133.52(7) 5_576 .
N4 Zn1 N1 105.01(7) 5_576 5_576
N2 Zn1 N1 120.14(7) . 5_576
N4 Zn1 N1 116.55(7) 5_576 .
N2 Zn1 N1 71.09(6) . .
N1 Zn1 N1 96.30(5) 5_576 .
N4 Zn1 S1 133.39(6) 5_576 .
N2 Zn1 S1 34.45(5) . .
N1 Zn1 S1 113.62(4) 5_576 .
N1 Zn1 S1 36.68(4) . .
N4 Zn1 S2 35.32(5) 5_576 5_576
N2 Zn1 S2 152.97(6) . 5_576
N1 Zn1 S2 82.39(4) 5_576 5_576
N1 Zn1 S2 93.12(4) . 5_576
S1 Zn1 S2 125.905(17) . 5_576
N4 Zn1 Zn1 122.41(5) 5_576 5_576
N2 Zn1 Zn1 95.66(5) . 5_576
N1 Zn1 Zn1 51.73(4) 5_576 5_576
N1 Zn1 Zn1 44.57(4) . 5_576
S1 Zn1 Zn1 69.479(16) . 5_576
S2 Zn1 Zn1 87.103(15) 5_576 5_576
N2 S1 N1 100.05(9) . .
N2 S1 N3 108.66(9) . .
N1 S1 N3 104.98(8) . .
N1 S1 Zn1 56.16(5) . .
N3 S1 Zn1 118.86(5) . .
N4 S2 N3 106.49(8) . .
N3 S2 Zn1 91.84(5) . 5_576
S1 N2 Si2 120.28(13) . .
S1 N2 Zn1 101.59(10) . .
Si2 N2 Zn1 135.76(12) . .
N2 Si2 C22 111.48(16) . .
N2 Si2 C21 107.72(15) . .
C22 Si2 C21 109.49(18) . .
N2 Si2 C23 110.6(3) . .
C22 Si2 C23 109.5(3) . .
C21 Si2 C23 107.9(3) . .
S2 N4 Si4 123.86(13) . .
S2 N4 Zn1 103.07(9) . 5_576
Si4 N4 Zn1 132.70(12) . 5_576
N4 Si4 C42 111.19(14) . .
N4 Si4 C41 111.17(14) . .
C42 Si4 C41 110.53(13) . .
N4 Si4 C43 106.71(13) . .
C42 Si4 C43 109.31(15) . .
C41 Si4 C43 107.78(14) . .
N1 Zn1A N2A 104.1(4) . .
N1 Zn1A N4A 121.1(3) . 5_576
N2A Zn1A N4A 131.9(5) . 5_576
N1 Zn1A S2A 83.37(10) . .
N2A Zn1A S2A 37.7(4) . .
N4A Zn1A S2A 152.0(4) 5_576 .
N1 Zn1A S1A 118.09(11) . 5_576
N2A Zn1A S1A 132.5(4) . 5_576
N4A Zn1A S1A 34.6(3) 5_576 5_576
S2A Zn1A S1A 124.41(11) . 5_576
N1 Zn1A Zn1A 58.42(7) . 5_576
N2A Zn1A Zn1A 123.7(4) . 5_576
N4A Zn1A Zn1A 95.5(3) 5_576 5_576
S2A Zn1A Zn1A 86.05(9) . 5_576
S1A Zn1A Zn1A 68.92(10) 5_576 5_576
N4A S1A N1 105.7(5) . .
N4A S1A N3 111.0(4) . .
N1 S1A N3 90.89(14) . .
N1 S1A Zn1A 62.36(10) . 5_576
N3 S1A Zn1A 116.71(14) . 5_576
N3 S2A N2A 100.8(4) . .
N3 S2A Zn1A 91.47(15) . .
Si2A N2A S2A 118.4(8) . .
Si2A N2A Zn1A 140.1(8) . .
S2A N2A Zn1A 100.7(6) . .
N2A Si2A C23A 116.7(16) . .
N2A Si2A C21A 107.1(9) . .
C23A Si2A C21A 106(2) . .
N2A Si2A C22A 111.6(10) . .
C23A Si2A C22A 106.4(16) . .
C21A Si2A C22A 108.8(12) . .
S1A N4A Si4A 120.0(8) . .
S1A N4A Zn1A 101.4(6) . 5_576
Si4A N4A Zn1A 133.7(7) . 5_576
N4A Si4A C43 117.0(7) . .
N4A Si4A C41 111.2(8) . .
C43 Si4A C41 109.7(7) . .
N4A Si4A C42 123.2(8) . .
C43 Si4A C42 97.9(6) . .
C41 Si4A C42 95.2(4) . .
S1 N1 Si1 111.71(9) . .
Si1 N1 Zn1A 129.01(11) . .
Si1 N1 S1A 105.95(12) . .
Zn1A N1 S1A 124.02(13) . .
S1 N1 Zn1 121.17(8) . 5_576
Si1 N1 Zn1 120.75(8) . 5_576
S1 N1 Zn1 87.17(7) . .
Si1 N1 Zn1 125.22(8) . .
Zn1 N1 Zn1 83.70(5) 5_576 .
N1 Si1 C12 108.84(9) . .
N1 Si1 C11 109.32(9) . .
C12 Si1 C11 110.81(11) . .
N1 Si1 C13 111.48(9) . .
C12 Si1 C13 108.45(11) . .
C11 Si1 C13 107.94(11) . .
S1 N3 S2 117.96(9) . .
S2A N3 Si3 129.62(15) . .
S1 N3 Si3 122.83(9) . .
S2 N3 Si3 119.21(9) . .
S2A N3 S1A 113.82(17) . .
Si3 N3 S1A 112.88(12) . .
N3 Si3 C31 110.28(9) . .
N3 Si3 C33 108.59(8) . .
C31 Si3 C33 109.60(10) . .
N3 Si3 C32 108.07(8) . .
C31 Si3 C32 108.93(10) . .
C33 Si3 C32 111.35(9) . .

loop_
_geom_bond_atom_site_label_1
_geom_bond_atom_site_label_2
_geom_bond_distance
_geom_bond_site_symmetry_2
Zn1 N4 1.919(2) 5_576
Zn1 N2 1.9793(19) .
Zn1 N1 2.0763(16) 5_576
Zn1 N1 2.3229(15) .
Zn1 S1 2.7934(6) .
Zn1 S2 2.8144(6) 5_576
Zn1 Zn1 2.9409(5) 5_576
S1 N2 1.6132(18) .
S1 N1 1.6706(16) .
S1 N3 1.7006(16) .
S2 N4 1.6703(18) .
S2 N3 1.7125(16) .
S2 Zn1 2.8144(6) 5_576
N2 Si2 1.755(2) .
Si2 C22 1.864(3) .
Si2 C21 1.864(4) .
Si2 C23 1.880(8) .
N4 Si4 1.726(2) .
N4 Zn1 1.919(2) 5_576
Si4 C42 1.847(3) .
Si4 C41 1.867(3) .
Si4 C43 1.882(3) .
Zn1A N1 1.822(2) .
Zn1A N2A 1.876(12) .
Zn1A N4A 1.982(12) 5_576
Zn1A S2A 2.777(4) .
Zn1A S1A 2.796(4) 5_576
Zn1A Zn1A 2.969(3) 5_576
S1A N4A 1.620(11) .
S1A N1 1.875(3) .
S1A N3 1.878(3) .
S1A Zn1A 2.796(4) 5_576
S2A N3 1.590(3) .
S2A N2A 1.729(12) .
N2A Si2A 1.715(15) .
Si2A C23A 1.78(5) .
Si2A C21A 1.85(3) .
Si2A C22A 1.85(2) .
N4A Si4A 1.742(16) .
N4A Zn1A 1.982(12) 5_576
Si4A C43 1.798(15) .
Si4A C41 1.904(15) .
Si4A C42 2.218(9) .
N1 Si1 1.7749(15) .
N1 Zn1 2.0764(16) 5_576
Si1 C12 1.842(2) .
Si1 C11 1.866(2) .
Si1 C13 1.867(2) .
N3 Si3 1.7713(15) .
Si3 C31 1.850(2) .
Si3 C33 1.861(2) .
Si3 C32 1.863(2) .
